data_2021698
loop_
_publ_author_name
'Marandi, Farzin'
'Moeini, Keyvan'
'Mardani, Zahra'
'Krautscheid, Harald'

_publ_section_title
;
 Spectral, structural and theoretical study of the effects of thiocyanato
 and dicyanamido ligands on the geometry of PbII complexes containing a
 triazinic ligand
;
_journal_coeditor_code YP3186
_journal_issue 8
_journal_name_full 'Acta Crystallographica Section C Structural Chemistry'
_journal_paper_doi 10.1107/S2053229619008301
_journal_volume 75
_journal_year 2019
_chemical_formula_iupac 'C16 H10 N4 O2'
_chemical_formula_moiety 'C16 H10 N4 O2'
_chemical_formula_sum 'C16 H10 N4 O2'
_chemical_formula_weight 290.28
_chemical_name_systematic
;
5,6-Bis(furan-2-yl)-3-(pyridin-2-yl)-1,2,4-triazine
;
_space_group_crystal_system monoclinic
_space_group_IT_number 14
_space_group_name_Hall '-P 2yn'
_space_group_name_H-M_alt 'P 1 21/n 1'
_symmetry_space_group_name_Hall '-P 2yn'
_symmetry_space_group_name_H-M 'P 1 21/n 1'
_atom_sites_solution_hydrogens geom
_audit_creation_method SHELXL-2014/7
_cell_angle_alpha 90
_cell_angle_beta 92.350(8)
_cell_angle_gamma 90
_cell_formula_units_Z 4
_cell_length_a 9.0313(5)
_cell_length_b 10.2649(6)
_cell_length_c 14.3901(10)
_cell_measurement_reflns_used 4572
_cell_measurement_temperature 213(2)
_cell_measurement_theta_max 27.8
_cell_measurement_theta_min 2.3
_cell_volume 1332.92(14)
_computing_cell_refinement
;
IPDS (Stoe & Cie, 2016)
;
_computing_data_collection
;
IPDS (Stoe & Cie, 2016)
;
_computing_data_reduction
;
IPDS (Stoe & Cie, 2016)
;
_computing_molecular_graphics
;
ORTEPIII (Burnett & Johnson, 1996),
ORTEP-3 for Windows (Farrugia, 2012) and
DIAMOND (Bergerhof <i>et al.</i>,  1996)
;
_computing_publication_material
;
SHELXL2014 (Sheldrick, 2015)
;
_computing_structure_refinement
;
SHELXL2014 (Sheldrick, 2015)
;
_computing_structure_solution
;
SHELXS97 (Sheldrick, 2008)
;
_diffrn_ambient_temperature 213(2)
_diffrn_measured_fraction_theta_full 0.987
_diffrn_measured_fraction_theta_max 0.985
_diffrn_measurement_device_type 'Stoe IPDS-I'
_diffrn_measurement_method 'omega scans'
_diffrn_radiation_type MoK\a
_diffrn_radiation_wavelength 0.71073
_diffrn_reflns_av_R_equivalents 0.0327
_diffrn_reflns_av_unetI/netI 0.0516
_diffrn_reflns_limit_h_max 11
_diffrn_reflns_limit_h_min -11
_diffrn_reflns_limit_k_max 12
_diffrn_reflns_limit_k_min -12
_diffrn_reflns_limit_l_max 17
_diffrn_reflns_limit_l_min -17
_diffrn_reflns_number 9209
_diffrn_reflns_theta_full 25.242
_diffrn_reflns_theta_max 25.999
_diffrn_reflns_theta_min 2.438
_diffrn_source 'sealed tube'
_exptl_absorpt_coefficient_mu 0.100
_exptl_absorpt_correction_type none
_exptl_crystal_colour yellow
_exptl_crystal_density_diffrn 1.447
_exptl_crystal_description fragment
_exptl_crystal_F_000 600
_exptl_crystal_size_max 0.450
_exptl_crystal_size_mid 0.300
_exptl_crystal_size_min 0.250
_refine_diff_density_max 0.136
_refine_diff_density_min -0.180
_refine_ls_extinction_method none
_refine_ls_goodness_of_fit_ref 0.790
_refine_ls_hydrogen_treatment constr
_refine_ls_matrix_type full
_refine_ls_number_parameters 199
_refine_ls_number_reflns 2582
_refine_ls_number_restraints 0
_refine_ls_restrained_S_all 0.790
_refine_ls_R_factor_all 0.0517
_refine_ls_R_factor_gt 0.0294
_refine_ls_shift/su_max 0.000
_refine_ls_shift/su_mean 0.000
_refine_ls_structure_factor_coef Fsqd
_refine_ls_weighting_details 'w=1/[\s^2^(Fo^2^)+(0.0340P)^2^] where P=(Fo^2^+2Fc^2^)/3'
_refine_ls_weighting_scheme calc
_refine_ls_wR_factor_gt 0.0598
_refine_ls_wR_factor_ref 0.0629
_reflns_number_gt 1612
_reflns_number_total 2582
_reflns_threshold_expression 'I > 2\s(I)'
_cod_data_source_file yp3186sup1.cif
_cod_data_source_block DFPT
_cod_database_code 2021698
_shelx_space_group_comment
;
The symmetry employed for this shelxl refinement is uniquely defined
by the following loop, which should always be used as a source of
symmetry information in preference to the above space-group names.
They are only intended as comments.
;
_shelx_estimated_absorpt_t_min 0.956
_shelx_estimated_absorpt_t_max 0.975

loop_
_space_group_symop_operation_xyz
'x, y, z'
'-x+1/2, y+1/2, -z+1/2'
'-x, -y, -z'
'x-1/2, -y-1/2, z-1/2'

loop_
_atom_site_type_symbol
_atom_site_label
_atom_site_fract_x
_atom_site_fract_y
_atom_site_fract_z
_atom_site_U_iso_or_equiv
_atom_site_adp_type
_atom_site_calc_flag
_atom_site_occupancy
O O1 0.08678(11) 0.46708(9) 0.58538(6) 0.0401(3) Uani d 1
O O2 0.40802(11) 0.42006(10) 0.82745(6) 0.0421(3) Uani d 1
N N1 0.30881(13) 0.82349(10) 0.44936(8) 0.0367(3) Uani d 1
N N2 0.58661(14) 0.64196(12) 0.57811(8) 0.0445(3) Uani d 1
N N3 0.59782(13) 0.55538(12) 0.64763(8) 0.0431(3) Uani d 1
N N4 0.32660(13) 0.61055(10) 0.56387(7) 0.0318(3) Uani d 1
C C1 0.30131(18) 0.92320(13) 0.39007(10) 0.0430(4) Uani d 1
H H1 0.2070 0.9551 0.3718 0.052 Uiso calc 1
C C2 0.42313(19) 0.98242(14) 0.35395(10) 0.0457(4) Uani d 1
H H2 0.4118 1.0512 0.3112 0.055 Uiso calc 1
C C3 0.56088(19) 0.93876(14) 0.38179(10) 0.0455(4) Uani d 1
H H3 0.6461 0.9772 0.3584 0.055 Uiso calc 1
C C4 0.57315(16) 0.83736(13) 0.44475(9) 0.0381(3) Uani d 1
H H4 0.6667 0.8068 0.4659 0.046 Uiso calc 1
C C5 0.44484(16) 0.78163(12) 0.47603(9) 0.0318(3) Uani d 1
C C6 0.45205(15) 0.67223(12) 0.54392(9) 0.0308(3) Uani d 1
C C7 0.47601(15) 0.49637(12) 0.67622(9) 0.0313(3) Uani d 1
C C8 0.33814(15) 0.51682(12) 0.62822(8) 0.0286(3) Uani d 1
C C9 0.20868(15) 0.43596(12) 0.64017(9) 0.0300(3) Uani d 1
C C10 0.17997(16) 0.32506(13) 0.68800(10) 0.0378(3) Uani d 1
H H10 0.2448 0.2822 0.7307 0.045 Uiso calc 1
C C11 0.03441(17) 0.28682(14) 0.66130(10) 0.0405(4) Uani d 1
H H11 -0.0165 0.2136 0.6828 0.049 Uiso calc 1
C C12 -0.01713(17) 0.37471(13) 0.59959(10) 0.0405(4) Uani d 1
H H12 -0.1120 0.3728 0.5702 0.049 Uiso calc 1
C C13 0.50228(15) 0.40957(13) 0.75532(9) 0.0315(3) Uani d 1
C C14 0.60415(16) 0.31778(13) 0.77474(10) 0.0387(3) Uani d 1
H H14 0.6819 0.2929 0.7370 0.046 Uiso calc 1
C C15 0.57280(17) 0.26524(14) 0.86280(10) 0.0444(4) Uani d 1
H H15 0.6250 0.1984 0.8946 0.053 Uiso calc 1
C C16 0.45481(17) 0.32917(15) 0.89171(10) 0.0452(4) Uani d 1
H H16 0.4099 0.3139 0.9485 0.054 Uiso calc 1

loop_
_atom_site_aniso_label
_atom_site_aniso_U_11
_atom_site_aniso_U_22
_atom_site_aniso_U_33
_atom_site_aniso_U_12
_atom_site_aniso_U_13
_atom_site_aniso_U_23
O1 0.0326(6) 0.0407(5) 0.0462(6) -0.0087(5) -0.0078(5) 0.0119(5)
O2 0.0370(6) 0.0560(6) 0.0337(5) 0.0118(5) 0.0053(5) 0.0069(5)
N1 0.0365(8) 0.0345(6) 0.0389(6) -0.0040(5) -0.0003(5) 0.0043(5)
N2 0.0331(8) 0.0534(8) 0.0470(7) -0.0050(6) -0.0001(6) 0.0144(6)
N3 0.0322(8) 0.0525(8) 0.0444(7) -0.0030(6) -0.0012(6) 0.0121(6)
N4 0.0313(7) 0.0313(6) 0.0328(6) -0.0031(5) 0.0013(5) 0.0005(5)
C1 0.0455(10) 0.0357(8) 0.0476(8) -0.0040(7) -0.0026(7) 0.0076(7)
C2 0.0570(12) 0.0366(8) 0.0436(8) -0.0083(8) 0.0042(8) 0.0065(7)
C3 0.0523(11) 0.0420(8) 0.0433(8) -0.0139(8) 0.0149(8) 0.0002(7)
C4 0.0352(9) 0.0404(8) 0.0393(8) -0.0051(7) 0.0065(7) -0.0021(6)
C5 0.0349(9) 0.0311(7) 0.0296(7) -0.0048(6) 0.0026(6) -0.0041(6)
C6 0.0284(9) 0.0343(7) 0.0296(7) -0.0028(6) 0.0015(6) -0.0033(6)
C7 0.0296(9) 0.0342(7) 0.0299(7) 0.0002(6) 0.0010(6) -0.0031(5)
C8 0.0300(8) 0.0297(7) 0.0263(6) 0.0008(6) 0.0027(6) -0.0017(5)
C9 0.0284(8) 0.0321(7) 0.0292(7) 0.0010(6) -0.0032(6) -0.0008(6)
C10 0.0384(9) 0.0355(7) 0.0392(8) -0.0005(6) -0.0009(6) 0.0069(6)
C11 0.0430(10) 0.0352(8) 0.0434(8) -0.0109(7) 0.0023(7) 0.0044(7)
C12 0.0322(9) 0.0447(8) 0.0444(8) -0.0142(7) -0.0027(7) 0.0034(7)
C13 0.0277(8) 0.0367(7) 0.0301(7) -0.0022(6) 0.0017(6) -0.0019(6)
C14 0.0334(9) 0.0405(8) 0.0424(8) 0.0029(7) 0.0020(6) -0.0023(6)
C15 0.0422(10) 0.0430(8) 0.0475(9) 0.0039(7) -0.0056(7) 0.0104(7)
C16 0.0410(10) 0.0596(10) 0.0350(8) -0.0011(8) 0.0009(7) 0.0158(7)

loop_
_atom_type_symbol
_atom_type_description
_atom_type_scat_dispersion_real
_atom_type_scat_dispersion_imag
_atom_type_scat_source
C C 0.0033 0.0016 'International Tables Vol C Tables 4.2.6.8 and 6.1.1.4'
H H 0.0000 0.0000 'International Tables Vol C Tables 4.2.6.8 and 6.1.1.4'
N N 0.0061 0.0033 'International Tables Vol C Tables 4.2.6.8 and 6.1.1.4'
O O 0.0106 0.0060 'International Tables Vol C Tables 4.2.6.8 and 6.1.1.4'

loop_
_geom_angle_atom_site_label_1
_geom_angle_atom_site_label_2
_geom_angle_atom_site_label_3
_geom_angle
C12 O1 C9 107.22(10)
C16 O2 C13 105.87(11)
C1 N1 C5 116.79(12)
C6 N2 N3 118.15(11)
C7 N3 N2 119.55(12)
C8 N4 C6 116.50(12)
N1 C1 C2 124.07(16)
N1 C1 H1 118.0
C2 C1 H1 118.0
C3 C2 C1 118.44(14)
C3 C2 H2 120.8
C1 C2 H2 120.8
C2 C3 C4 119.13(14)
C2 C3 H3 120.4
C4 C3 H3 120.4
C3 C4 C5 118.62(15)
C3 C4 H4 120.7
C5 C4 H4 120.7
N1 C5 C4 122.91(13)
N1 C5 C6 116.36(11)
C4 C5 C6 120.71(13)
N2 C6 N4 125.37(12)
N2 C6 C5 115.73(11)
N4 C6 C5 118.87(12)
N3 C7 C8 120.14(12)
N3 C7 C13 114.08(13)
C8 C7 C13 125.73(12)
N4 C8 C7 119.16(12)
N4 C8 C9 117.00(12)
C7 C8 C9 123.72(11)
C10 C9 O1 108.78(12)
C10 C9 C8 135.26(13)
O1 C9 C8 115.63(11)
C9 C10 C11 106.85(13)
C9 C10 H10 126.6
C11 C10 H10 126.6
C12 C11 C10 106.77(12)
C12 C11 H11 126.6
C10 C11 H11 126.6
C11 C12 O1 110.37(13)
C11 C12 H12 124.8
O1 C12 H12 124.8
C14 C13 O2 109.85(11)
C14 C13 C7 133.01(12)
O2 C13 C7 117.14(12)
C13 C14 C15 107.10(12)
C13 C14 H14 126.5
C15 C14 H14 126.5
C16 C15 C14 106.47(13)
C16 C15 H15 126.8
C14 C15 H15 126.8
C15 C16 O2 110.71(12)
C15 C16 H16 124.6
O2 C16 H16 124.6

loop_
_geom_bond_atom_site_label_1
_geom_bond_atom_site_label_2
_geom_bond_distance
O1 C12 1.3554(16)
O1 C9 1.3655(16)
O2 C16 1.3683(17)
O2 C13 1.3734(15)
N1 C1 1.3324(17)
N1 C5 1.3426(18)
N2 C6 1.3291(18)
N2 N3 1.3389(16)
N3 C7 1.3355(17)
N4 C8 1.3365(15)
N4 C6 1.3393(17)
C1 C2 1.377(2)
C1 H1 0.9400
C2 C3 1.367(2)
C2 H2 0.9400
C3 C4 1.3815(19)
C3 H3 0.9400
C4 C5 1.3839(18)
C4 H4 0.9400
C5 C6 1.4882(18)
C7 C8 1.4145(19)
C7 C13 1.4573(18)
C8 C9 1.4498(18)
C9 C10 1.3607(18)
C10 C11 1.410(2)
C10 H10 0.9400
C11 C12 1.336(2)
C11 H11 0.9400
C12 H12 0.9400
C13 C14 1.3383(19)
C14 C15 1.4165(19)
C14 H14 0.9400
C15 C16 1.333(2)
C15 H15 0.9400
C16 H16 0.9400

_cod_database_fobs_code 2021698
